data_2204318
loop_
_publ_author_name
'Ohba, Shigeru'
'Yohei, Yamamoto'
'Tanaka, Koichi'

_publ_section_title
;(2<i>RS</i>,3<i>RS</i>,1'<i>SR</i>,2'<i>SR</i>,3'<i>RS</i>)-2-(2',3'-Dihydro-1'-hydroxy-3'-phenyl-1<i>H</i>-inden-2'-yl)-2,3-dihydro-3-phenylinden-1-one:
 isomer (I)
;
_journal_issue 10
_journal_name_full 'Acta Crystallographica Section E'
_journal_page_first o1793
_journal_page_last o1794
_journal_paper_doi 10.1107/S1600536804022457
_journal_volume 60
_journal_year 2004
_chemical_formula_iupac 'C30 H24 O2 '
_chemical_formula_moiety 'C30 H24 O2 '
_chemical_formula_sum 'C30 H24 O2'
_chemical_formula_weight 416.52
_space_group_IT_number 14
_symmetry_cell_setting monoclinic
_symmetry_space_group_name_Hall '-P 2yn'
_symmetry_space_group_name_H-M 'P 1 21/n 1'
_cell_angle_alpha 90
_cell_angle_beta 99.63(2)
_cell_angle_gamma 90
_cell_formula_units_Z 4
_cell_length_a 17.985(3)
_cell_length_b 9.529(3)
_cell_length_c 13.154(4)
_cell_measurement_reflns_used 25
_cell_measurement_temperature 297
_cell_measurement_theta_max 12.8
_cell_measurement_theta_min 10.1
_cell_volume 2222.6(10)
_computing_cell_refinement ' WinAFC Diffractometer Control Software'
_computing_data_collection ' WinAFC Diffractometer Control Software (Rigaku, 1999)'
_computing_data_reduction 'TEXSAN (Molecular Structure Corporation, 2001)'
_computing_molecular_graphics 'ORTEPII (Johnson, 1976)'
_computing_publication_material TEXSAN
_computing_structure_refinement 'SHELXL97 (Sheldrick, 1997)'
_computing_structure_solution 'SIR92 (Altomare et al., 1994)'
_diffrn_measured_fraction_theta_full 1.0
_diffrn_measured_fraction_theta_max 1.0
_diffrn_measurement_device_type 'Rigaku AFC7R'
_diffrn_measurement_method \w--2\q
_diffrn_radiation_type 'Mo K\a'
_diffrn_radiation_wavelength 0.71073
_diffrn_reflns_av_R_equivalents 0.035
_diffrn_reflns_limit_h_max 23
_diffrn_reflns_limit_h_min -8
_diffrn_reflns_limit_k_max 4
_diffrn_reflns_limit_k_min -12
_diffrn_reflns_limit_l_max 17
_diffrn_reflns_limit_l_min -17
_diffrn_reflns_number 6053
_diffrn_reflns_theta_full 27.5
_diffrn_reflns_theta_max 27.50
_diffrn_standards_decay_% 0.5
_diffrn_standards_interval_count 150
_diffrn_standards_number 3
_exptl_absorpt_coefficient_mu 0.076
_exptl_absorpt_correction_T_max 0.993
_exptl_absorpt_correction_T_min 0.974
_exptl_absorpt_correction_type integration
_exptl_absorpt_process_details '(Coppens et al., 1965)'
_exptl_crystal_colour yellow
_exptl_crystal_density_diffrn 1.245
_exptl_crystal_density_method 'not measured'
_exptl_crystal_description plate
_exptl_crystal_F_000 880
_exptl_crystal_size_max 0.5
_exptl_crystal_size_mid 0.3
_exptl_crystal_size_min 0.1
_refine_diff_density_max 0.28
_refine_diff_density_min -0.21
_refine_ls_extinction_method none
_refine_ls_goodness_of_fit_ref 1.006
_refine_ls_hydrogen_treatment constr
_refine_ls_number_parameters 290
_refine_ls_number_reflns 5110
_refine_ls_R_factor_gt 0.0543
_refine_ls_shift/su_max 0.0000
_refine_ls_structure_factor_coef Fsqd
_refine_ls_weighting_details 'w = 1/[\s^2^(Fo^2^) + (0.0731P)^2^+0.206P] where P=(Fo^2^+2Fc^2^)/3'
_refine_ls_weighting_scheme calc
_refine_ls_wR_factor_ref 0.1668
_reflns_number_gt 2464
_reflns_number_total 5110
_reflns_threshold_expression I>2\s(I)
_cod_data_source_file cv6373.cif
_cod_data_source_block I
_cod_original_sg_symbol_H-M 'P 21/n'
_cod_original_formula_sum 'C30 H24 O2 '
_cod_database_code 2204318
_cod_database_fobs_code 2204318

loop_
_symmetry_equiv_pos_as_xyz
x,y,z
1/2-x,1/2+y,1/2-z
-x,-y,-z
1/2+x,1/2-y,1/2+z

loop_
_atom_site_label
_atom_site_fract_x
_atom_site_fract_y
_atom_site_fract_z
_atom_site_U_iso_or_equiv
_atom_site_adp_type
_atom_site_calc_flag
_atom_site_occupancy
_atom_site_type_symbol
O1 0.72250(10) 0.0544(2) 0.37300(10) 0.0598(5) Uani d 1.00 O
O2 0.66800(10) 0.5763(2) 0.27190(10) 0.0621(5) Uani d 1.00 O
C3 0.65750(10) 0.1102(2) 0.3129(2) 0.0452(6) Uani d 1.00 C
C4 0.66090(10) 0.2682(2) 0.2896(2) 0.0447(5) Uani d 1.00 C
C5 0.61180(10) 0.2905(2) 0.1818(2) 0.0440(5) Uani d 1.00 C
C6 0.61320(10) 0.1459(2) 0.1341(2) 0.0431(5) Uani d 1.00 C
C7 0.63590(10) 0.0452(2) 0.2079(2) 0.0448(6) Uani d 1.00 C
C8 0.63770(10) -0.0958(2) 0.1814(2) 0.0565(7) Uani d 1.00 C
C9 0.6178(2) -0.1326(3) 0.0790(2) 0.0633(8) Uani d 1.00 C
C10 0.5965(2) -0.0318(3) 0.0055(2) 0.0649(8) Uani d 1.00 C
C11 0.59360(10) 0.1082(3) 0.0317(2) 0.0547(6) Uani d 1.00 C
C12 0.67160(10) 0.5196(2) 0.3559(2) 0.0449(5) Uani d 1.00 C
C13 0.64930(10) 0.3698(2) 0.3729(2) 0.0480(6) Uani d 1.00 C
C14 0.68540(10) 0.3358(2) 0.4871(2) 0.0447(5) Uani d 1.00 C
C15 0.71230(10) 0.4784(2) 0.5306(2) 0.0431(5) Uani d 1.00 C
C16 0.70240(10) 0.5810(2) 0.4568(2) 0.0439(5) Uani d 1.00 C
C17 0.7223(2) 0.7204(3) 0.4796(2) 0.0559(7) Uani d 1.00 C
C18 0.7535(2) 0.7527(3) 0.5792(2) 0.0628(7) Uani d 1.00 C
C19 0.7656(2) 0.6496(3) 0.6536(2) 0.0657(8) Uani d 1.00 C
C20 0.7449(2) 0.5119(3) 0.6310(2) 0.0574(7) Uani d 1.00 C
C21 0.53150(10) 0.3381(2) 0.1824(2) 0.0422(5) Uani d 1.00 C
C22 0.5045(2) 0.4589(3) 0.1337(3) 0.0762(9) Uani d 1.00 C
C23 0.4298(2) 0.4982(4) 0.1296(3) 0.1090(10) Uani d 1.00 C
C24 0.3821(2) 0.4193(4) 0.1755(3) 0.0844(10) Uani d 1.00 C
C25 0.4076(2) 0.3017(3) 0.2251(3) 0.0725(8) Uani d 1.00 C
C26 0.48130(10) 0.2603(3) 0.2279(2) 0.0625(7) Uani d 1.00 C
C27 0.63040(10) 0.2658(3) 0.5471(2) 0.0469(6) Uani d 1.00 C
C28 0.5741(2) 0.3407(3) 0.5812(3) 0.0771(9) Uani d 1.00 C
C29 0.5224(2) 0.2750(4) 0.6328(3) 0.1070(10) Uani d 1.00 C
C30 0.5275(2) 0.1341(5) 0.6513(3) 0.1060(10) Uani d 1.00 C
C31 0.5828(2) 0.0586(4) 0.6179(3) 0.0900(10) Uani d 1.00 C
C32 0.6345(2) 0.1230(3) 0.5671(2) 0.0620(7) Uani d 1.00 C
H1 0.7571 0.0545 0.3396 0.0598 Uiso calc 1.00 H
H3 0.6168 0.0957 0.3494 0.0542 Uiso calc 1.00 H
H4 0.7112 0.2841 0.2791 0.0536 Uiso calc 1.00 H
H5 0.6362 0.3554 0.1435 0.0527 Uiso calc 1.00 H
H8 0.6523 -0.1653 0.2327 0.0678 Uiso calc 1.00 H
H9 0.6189 -0.2284 0.0592 0.0760 Uiso calc 1.00 H
H10 0.5836 -0.0587 -0.0648 0.0778 Uiso calc 1.00 H
H11 0.5783 0.1772 -0.0197 0.0656 Uiso calc 1.00 H
H13 0.5964 0.3720 0.3722 0.0576 Uiso calc 1.00 H
H14 0.7277 0.2762 0.4873 0.0536 Uiso calc 1.00 H
H17 0.7145 0.7908 0.4278 0.0671 Uiso calc 1.00 H
H18 0.7669 0.8470 0.5970 0.0754 Uiso calc 1.00 H
H19 0.7885 0.6736 0.7218 0.0789 Uiso calc 1.00 H
H20 0.7529 0.4417 0.6830 0.0688 Uiso calc 1.00 H
H22 0.5372 0.5166 0.1022 0.0915 Uiso calc 1.00 H
H23 0.4118 0.5816 0.0943 0.1305 Uiso calc 1.00 H
H24 0.3310 0.4472 0.1725 0.1013 Uiso calc 1.00 H
H25 0.3748 0.2467 0.2585 0.0869 Uiso calc 1.00 H
H26 0.4981 0.1755 0.2622 0.0750 Uiso calc 1.00 H
H28 0.5705 0.4390 0.5692 0.0926 Uiso calc 1.00 H
H29 0.4834 0.3281 0.6552 0.1279 Uiso calc 1.00 H
H30 0.4926 0.0890 0.6873 0.1267 Uiso calc 1.00 H
H31 0.5858 -0.0397 0.6298 0.1084 Uiso calc 1.00 H
H32 0.6733 0.0689 0.5455 0.0744 Uiso calc 1.00 H

loop_
_atom_site_aniso_label
_atom_site_aniso_U_11
_atom_site_aniso_U_22
_atom_site_aniso_U_33
_atom_site_aniso_U_12
_atom_site_aniso_U_13
_atom_site_aniso_U_23
O1 0.0680(10) 0.0500(10) 0.0600(10) 0.0155(9) 0.0045(9) 0.0000(9)
O2 0.0930(10) 0.0403(9) 0.0530(10) -0.0017(9) 0.0114(9) 0.0077(8)
C3 0.0550(10) 0.0340(10) 0.0490(10) 0.0000(10) 0.0120(10) 0.0010(10)
C4 0.0450(10) 0.0360(10) 0.0520(10) 0.0007(10) 0.0050(10) -0.0040(10)
C5 0.0470(10) 0.0390(10) 0.0480(10) -0.0050(10) 0.0120(10) 0.0020(10)
C6 0.0360(10) 0.0420(10) 0.0530(10) -0.0039(10) 0.0130(10) -0.0070(10)
C7 0.0430(10) 0.0390(10) 0.0540(10) -0.0040(10) 0.0150(10) -0.0100(10)
C8 0.058(2) 0.0390(10) 0.075(2) -0.0030(10) 0.0170(10) -0.0090(10)
C9 0.057(2) 0.050(2) 0.085(2) -0.0060(10) 0.0170(10) -0.029(2)
C10 0.054(2) 0.077(2) 0.064(2) -0.0120(10) 0.0100(10) -0.033(2)
C11 0.0470(10) 0.065(2) 0.052(2) -0.0040(10) 0.0070(10) -0.0080(10)
C12 0.0470(10) 0.0350(10) 0.0530(10) 0.0030(10) 0.0090(10) -0.0020(10)
C13 0.063(2) 0.0370(10) 0.0450(10) -0.0090(10) 0.0130(10) -0.0020(10)
C14 0.0510(10) 0.0370(10) 0.0480(10) -0.0030(10) 0.0130(10) 0.0000(10)
C15 0.0430(10) 0.0430(10) 0.0470(10) -0.0060(10) 0.0140(10) -0.0070(10)
C16 0.0420(10) 0.0360(10) 0.0550(10) -0.0028(10) 0.0100(10) -0.0050(10)
C17 0.059(2) 0.0380(10) 0.071(2) -0.0030(10) 0.0110(10) -0.0050(10)
C18 0.061(2) 0.052(2) 0.076(2) -0.0150(10) 0.0130(10) -0.022(2)
C19 0.066(2) 0.075(2) 0.056(2) -0.011(2) 0.0100(10) -0.025(2)
C20 0.063(2) 0.058(2) 0.052(2) -0.0040(10) 0.0130(10) -0.0030(10)
C21 0.0490(10) 0.0360(10) 0.0410(10) 0.0040(10) 0.0048(10) 0.0005(10)
C22 0.072(2) 0.071(2) 0.091(2) 0.021(2) 0.030(2) 0.042(2)
C23 0.095(3) 0.096(3) 0.143(3) 0.050(2) 0.040(2) 0.071(3)
C24 0.070(2) 0.088(2) 0.099(2) 0.034(2) 0.025(2) 0.024(2)
C25 0.056(2) 0.070(2) 0.095(2) 0.0070(10) 0.023(2) 0.016(2)
C26 0.0510(10) 0.052(2) 0.086(2) 0.0080(10) 0.0150(10) 0.0210(10)
C27 0.0550(10) 0.0450(10) 0.0410(10) -0.0060(10) 0.0090(10) 0.0010(10)
C28 0.073(2) 0.062(2) 0.106(2) -0.002(2) 0.043(2) 0.005(2)
C29 0.087(2) 0.101(3) 0.149(4) -0.015(2) 0.068(3) -0.006(3)
C30 0.116(3) 0.104(3) 0.109(3) -0.050(3) 0.055(3) 0.002(2)
C31 0.123(3) 0.067(2) 0.087(2) -0.026(2) 0.036(2) 0.016(2)
C32 0.083(2) 0.050(2) 0.055(2) -0.0080(10) 0.0170(10) 0.0110(10)

loop_
_atom_type_symbol
_atom_type_description
_atom_type_scat_dispersion_real
_atom_type_scat_dispersion_imag
_atom_type_scat_source
C C 0.003 0.002
;International Tables for Crystallography
(1992, Vol. C, Tables 4.2.6.8 and 6.1.1.4)
;
H H 0.000 0.000
;International Tables for Crystallography
(1992, Vol. C, Table 6.1.1.4)
;
O O 0.011 0.006
;International Tables for Crystallography
(1992, Vol. C, Tables 4.2.6.8 and 6.1.1.4)
;

loop_
_geom_angle_atom_site_label_1
_geom_angle_atom_site_label_2
_geom_angle_atom_site_label_3
_geom_angle
_geom_angle_publ_flag
C3 O1 H1 109.5 no
O1 C3 C4 115.2(2) ?
O1 C3 C7 115.1(2) ?
O1 C3 H3 107.5 no
C4 C3 C7 103.4(2) ?
C4 C3 H3 107.5 no
C7 C3 H3 107.5 no
C3 C4 C5 106.3(2) ?
C3 C4 C13 118.0(2) ?
C3 C4 H4 104.7 no
C5 C4 C13 116.9(2) ?
C5 C4 H4 104.7 no
C13 C4 H4 104.7 no
C4 C5 C6 102.0(2) ?
C4 C5 C21 115.6(2) ?
C4 C5 H5 109.4 no
C6 C5 C21 110.9(2) ?
C6 C5 H5 109.4 no
C21 C5 H5 109.4 no
C5 C6 C7 111.4(2) ?
C5 C6 C11 128.3(2) ?
C7 C6 C11 120.2(2) ?
C3 C7 C6 111.2(2) ?
C3 C7 C8 127.9(2) ?
C6 C7 C8 120.9(2) ?
C7 C8 C9 118.5(2) ?
C7 C8 H8 120.8 no
C9 C8 H8 120.8 no
C8 C9 C10 120.4(3) ?
C8 C9 H9 119.8 no
C10 C9 H9 119.8 no
C9 C10 C11 121.3(3) ?
C9 C10 H10 119.4 no
C11 C10 H10 119.4 no
C6 C11 C10 118.7(2) ?
C6 C11 H11 120.7 no
C10 C11 H11 120.7 no
O2 C12 C13 125.2(2) ?
O2 C12 C16 126.5(2) ?
C13 C12 C16 108.2(2) ?
C4 C13 C12 115.4(2) ?
C4 C13 C14 118.8(2) ?
C4 C13 H13 105.5 no
C12 C13 C14 105.1(2) ?
C12 C13 H13 105.5 no
C14 C13 H13 105.5 no
C13 C14 C15 103.3(2) ?
C13 C14 C27 112.8(2) ?
C13 C14 H14 109.2 no
C15 C14 C27 113.0(2) ?
C15 C14 H14 109.2 no
C27 C14 H14 109.2 no
C14 C15 C16 112.1(2) ?
C14 C15 C20 128.3(2) ?
C16 C15 C20 119.6(2) ?
C12 C16 C15 109.9(2) ?
C12 C16 C17 128.1(2) ?
C15 C16 C17 121.9(2) ?
C16 C17 C18 117.9(2) ?
C16 C17 H17 121.0 no
C18 C17 H17 121.0 no
C17 C18 C19 120.7(3) ?
C17 C18 H18 119.7 no
C19 C18 H18 119.7 no
C18 C19 C20 121.2(2) ?
C18 C19 H19 119.4 no
C20 C19 H19 119.4 no
C15 C20 C19 118.6(2) ?
C15 C20 H20 120.7 no
C19 C20 H20 120.7 no
C5 C21 C22 121.0(2) ?
C5 C21 C26 122.3(2) ?
C22 C21 C26 116.7(2) ?
C21 C22 C23 120.8(3) ?
C21 C22 H22 119.6 no
C23 C22 H22 119.6 no
C22 C23 C24 121.0(3) ?
C22 C23 H23 119.5 no
C24 C23 H23 119.5 no
C23 C24 C25 119.3(3) ?
C23 C24 H24 120.3 no
C25 C24 H24 120.3 no
C24 C25 C26 120.2(3) ?
C24 C25 H25 119.9 no
C26 C25 H25 119.9 no
C21 C26 C25 122.1(3) ?
C21 C26 H26 119.0 no
C25 C26 H26 119.0 no
C14 C27 C28 121.4(2) ?
C14 C27 C32 120.8(2) ?
C28 C27 C32 117.8(3) ?
C27 C28 C29 121.0(3) ?
C27 C28 H28 119.5 no
C29 C28 H28 119.5 no
C28 C29 C30 120.0(4) ?
C28 C29 H29 120.0 no
C30 C29 H29 120.0 no
C29 C30 C31 119.6(4) ?
C29 C30 H30 120.2 no
C31 C30 H30 120.2 no
C30 C31 C32 120.8(3) ?
C30 C31 H31 119.6 no
C32 C31 H31 119.6 no
C27 C32 C31 120.8(3) ?
C27 C32 H32 119.6 no
C31 C32 H32 119.6 no

loop_
_geom_bond_atom_site_label_1
_geom_bond_atom_site_label_2
_geom_bond_distance
_geom_bond_publ_flag
O1 C3 1.401(3) yes
O1 H1 0.820 no
O2 C12 1.222(3) yes
C3 C4 1.541(3) ?
C3 C7 1.505(3) ?
C3 H3 0.950 no
C4 C5 1.554(3) ?
C4 C13 1.502(3) ?
C4 H4 0.950 no
C5 C6 1.516(3) ?
C5 C21 1.516(3) ?
C5 H5 0.950 no
C6 C7 1.376(3) ?
C6 C11 1.383(3) ?
C7 C8 1.390(3) ?
C8 C9 1.381(4) ?
C8 H8 0.950 no
C9 C10 1.371(4) ?
C9 H9 0.950 no
C10 C11 1.381(4) ?
C10 H10 0.950 no
C11 H11 0.950 no
C12 C13 1.509(3) ?
C12 C16 1.470(3) ?
C13 C14 1.567(3) ?
C13 H13 0.950 no
C14 C15 1.522(3) ?
C14 C27 1.518(4) ?
C14 H14 0.950 no
C15 C16 1.369(3) ?
C15 C20 1.390(3) ?
C16 C17 1.396(3) ?
C17 C18 1.370(4) ?
C17 H17 0.950 no
C18 C19 1.379(4) ?
C18 H18 0.950 no
C19 C20 1.382(4) ?
C19 H19 0.950 no
C20 H20 0.950 no
C21 C22 1.366(4) ?
C21 C26 1.379(4) ?
C22 C23 1.386(5) ?
C22 H22 0.950 no
C23 C24 1.357(6) ?
C23 H23 0.950 no
C24 C25 1.338(5) ?
C24 H24 0.950 no
C25 C26 1.379(4) ?
C25 H25 0.950 no
C26 H26 0.950 no
C27 C28 1.374(4) ?
C27 C32 1.385(4) ?
C28 C29 1.390(6) ?
C28 H28 0.950 no
C29 C30 1.365(6) ?
C29 H29 0.950 no
C30 C31 1.359(6) ?
C30 H30 0.950 no
C31 C32 1.376(5) ?
C31 H31 0.950 no
C32 H32 0.950 no

loop_
_geom_hbond_atom_site_label_D
_geom_hbond_atom_site_label_H
_geom_hbond_atom_site_label_A
_geom_hbond_site_symmetry_A
_geom_hbond_distance_DH
_geom_hbond_distance_HA
_geom_hbond_distance_DA
_geom_hbond_angle_DHA
_geom_hbond_publ_flag
O1 H1 O2 2_645 0.82 2.16 2.969(3) 168 yes

loop_
_geom_torsion_atom_site_label_1
_geom_torsion_atom_site_label_2
_geom_torsion_atom_site_label_3
_geom_torsion_atom_site_label_4
_geom_torsion
_geom_torsion_publ_flag
O1 C3 C4 C5 148.4(2) ?
O1 C3 C4 C13 -78.2(3) ?
O1 C3 C7 C6 -138.2(2) ?
O1 C3 C7 C8 41.1(4) ?
O2 C12 C13 C4 31.5(3) ?
O2 C12 C13 C14 164.3(2) ?
O2 C12 C16 C15 -166.9(2) ?
O2 C12 C16 C17 11.1(4) ?
C3 C4 C5 C6 -23.6(2) ?
C3 C4 C5 C21 96.8(2) yes
C3 C4 C13 C12 165.8(2) yes
C3 C4 C13 C14 39.7(3) yes
C3 C7 C6 C5 -3.8(3) ?
C3 C7 C6 C11 177.7(2) ?
C3 C7 C8 C9 -177.7(3) ?
C4 C3 C7 C6 -11.6(3) ?
C4 C3 C7 C8 167.6(2) ?
C4 C5 C6 C7 17.2(3) ?
C4 C5 C6 C11 -164.4(2) ?
C4 C5 C21 C22 123.2(3) ?
C4 C5 C21 C26 -59.4(3) ?
C4 C13 C12 C16 -145.1(2) ?
C4 C13 C14 C15 141.2(2) ?
C4 C13 C14 C27 -96.5(3) ?
C5 C4 C3 C7 21.8(2) ?
C5 C4 C13 C12 -65.6(3) yes
C5 C4 C13 C14 168.4(2) yes
C5 C6 C7 C8 176.9(2) ?
C5 C6 C11 C10 -177.7(2) ?
C5 C21 C22 C23 176.5(3) ?
C5 C21 C26 C25 -177.7(2) ?
C6 C5 C4 C13 -157.7(2) ?
C6 C5 C21 C22 -121.4(3) ?
C6 C5 C21 C26 55.9(3) ?
C6 C7 C8 C9 1.4(4) ?
C6 C11 C10 C9 0.6(4) ?
C7 C3 C4 C13 155.3(2) ?
C7 C6 C5 C21 -106.4(2) ?
C7 C6 C11 C10 0.6(4) ?
C7 C8 C9 C10 -0.3(4) ?
C8 C7 C6 C11 -1.6(4) ?
C8 C9 C10 C11 -0.7(4) ?
C11 C6 C5 C21 72.0(3) ?
C12 C13 C14 C15 10.4(2) ?
C12 C13 C14 C27 132.7(2) yes
C12 C16 C15 C14 -2.6(3) ?
C12 C16 C15 C20 176.3(2) ?
C12 C16 C17 C18 -176.9(2) ?
C13 C4 C5 C21 -37.3(3) ?
C13 C12 C16 C15 9.7(3) ?
C13 C12 C16 C17 -172.4(2) ?
C13 C14 C15 C16 -5.1(3) ?
C13 C14 C15 C20 176.1(2) ?
C13 C14 C27 C28 -74.8(3) ?
C13 C14 C27 C32 103.6(2) ?
C14 C13 C12 C16 -12.3(3) ?
C14 C15 C16 C17 179.2(2) ?
C14 C15 C20 C19 179.7(2) ?
C14 C27 C28 C29 177.7(3) ?
C14 C27 C32 C31 -177.4(2) ?
C15 C14 C27 C28 41.9(3) ?
C15 C14 C27 C32 -139.6(2) ?
C15 C16 C17 C18 0.9(4) ?
C15 C20 C19 C18 0.8(4) ?
C16 C15 C14 C27 -127.3(2) ?
C16 C15 C20 C19 1.0(4) ?
C16 C17 C18 C19 0.9(4) ?
C17 C16 C15 C20 -1.8(4) ?
C17 C18 C19 C20 -1.7(5) ?
C20 C15 C14 C27 53.8(3) ?
C21 C22 C23 C24 1.2(5) ?
C21 C26 C25 C24 1.3(5) ?
C22 C21 C26 C25 -0.3(4) ?
C22 C23 C24 C25 -0.1(6) ?
C23 C22 C21 C26 -1.0(4) ?
C23 C24 C25 C26 -1.1(5) ?
C27 C28 C29 C30 0.7(5) ?
C27 C32 C31 C30 -1.2(5) ?
C28 C27 C32 C31 1.1(4) ?
C28 C29 C30 C31 -0.8(6) ?
C29 C28 C27 C32 -0.8(4) ?
C29 C30 C31 C32 1.1(6) ?
C29 C30 C31 C32 1.1(6) ?
